data_7035984
loop_
_publ_author_name
'Aghakhanpour, Reza Babadi'
'Nabavizadeh, S. Masoud'
'Rashidi, Mehdi'
'Kubicki, Maciej'

_publ_section_title
;
 Luminescence properties of some monomeric and dimeric cycloplatinated(ii)
 complexes containing biphosphine ligands.
;
_journal_issue 36
_journal_name_full 'Dalton transactions (Cambridge, England : 2003)'
_journal_page_first 15829
_journal_page_last 15842
_journal_paper_doi 10.1039/c5dt02450a
_journal_volume 44
_journal_year 2015
_chemical_formula_moiety 'C47 H38 Cl2 N2 P2 Pt2, C H2 Cl2'
_chemical_formula_sum 'C48 H40 Cl4 N2 P2 Pt2'
_chemical_formula_weight 1238.74
_chemical_name_systematic
;
 ?
;
_space_group_crystal_system monoclinic
_space_group_IT_number 14
_space_group_name_Hall '-P 2ybc'
_space_group_name_H-M_alt 'P 1 21/c 1'
_symmetry_space_group_name_Hall '-P 2ybc'
_symmetry_space_group_name_H-M 'P 1 21/c 1'
_atom_sites_solution_hydrogens geom
_audit_creation_method SHELXL-2013
_audit_update_record
;
2015-07-24 deposited with the CCDC.
2015-07-29 downloaded from the CCDC.
;
_cell_angle_alpha 90
_cell_angle_beta 96.179(7)
_cell_angle_gamma 90
_cell_formula_units_Z 4
_cell_length_a 11.6207(8)
_cell_length_b 18.9657(12)
_cell_length_c 20.2375(15)
_cell_measurement_reflns_used 13306
_cell_measurement_temperature 295(2)
_cell_measurement_theta_max 75.5480
_cell_measurement_theta_min 2.3180
_cell_volume 4434.3(5)
_computing_cell_refinement 'CrysAlis Pro (Oxford Diffraction (2009))'
_computing_data_collection 'CrysAlis Pro (Oxford Diffraction (2009))'
_computing_data_reduction 'CrysAlis Pro (Oxford Diffraction (2009))'
_computing_molecular_graphics
; 
SHELXTL (Sheldrick, 2008), Mercury (Macrae et al., 2008)
;
_computing_publication_material 'SHELXL-2013 (Sheldrick, 2008)'
_computing_structure_refinement 'SHELXL-2013 (Sheldrick, 2008)'
_computing_structure_solution 'SIR92 (Altomare et al., 1993)'
_diffrn_ambient_temperature 295(2)
_diffrn_detector_area_resol_mean 10.5357
_diffrn_measured_fraction_theta_full 0.998
_diffrn_measured_fraction_theta_max 0.973
_diffrn_measurement_device_type 'SuperNova, Single source at offset), Atlas'
_diffrn_measurement_method '/w scan'
_diffrn_radiation_monochromator mirror
_diffrn_radiation_source 'SuperNova (Cu) X-ray Source'
_diffrn_radiation_type 'Cu K\a'
_diffrn_radiation_wavelength 1.5418
_diffrn_reflns_av_R_equivalents 0.0289
_diffrn_reflns_av_unetI/netI 0.0345
_diffrn_reflns_laue_measured_fraction_full 0.998
_diffrn_reflns_laue_measured_fraction_max 0.973
_diffrn_reflns_limit_h_max 14
_diffrn_reflns_limit_h_min -13
_diffrn_reflns_limit_k_max 23
_diffrn_reflns_limit_k_min -15
_diffrn_reflns_limit_l_max 24
_diffrn_reflns_limit_l_min -24
_diffrn_reflns_number 18000
_diffrn_reflns_point_group_measured_fraction_full 0.998
_diffrn_reflns_point_group_measured_fraction_max 0.973
_diffrn_reflns_theta_full 70.000
_diffrn_reflns_theta_max 75.744
_diffrn_reflns_theta_min 3.202
_exptl_absorpt_coefficient_mu 14.812
_exptl_absorpt_correction_T_max 0.447
_exptl_absorpt_correction_T_min 0.223
_exptl_absorpt_correction_type gaussian
_exptl_absorpt_process_details
;
CrysAlisPro, Agilent Technologies,
Version 1.171.37.31 (release 14-01-2014 CrysAlis171 .NET)
(compiled Jan 14 2014,18:38:05)
Numerical absorption correction based on gaussian integration over
a multifaceted crystal model. Empirical absorption correction using 
spherical harmonics, implemented in SCALE3 ABSPACK scaling algorithm.
;
_exptl_crystal_colour green
_exptl_crystal_density_diffrn 1.856
_exptl_crystal_description prism
_exptl_crystal_F_000 2384
_exptl_crystal_size_max 0.3
_exptl_crystal_size_mid 0.25
_exptl_crystal_size_min 0.1
_refine_diff_density_max 1.630
_refine_diff_density_min -2.470
_refine_diff_density_rms 0.173
_refine_ls_extinction_method none
_refine_ls_goodness_of_fit_ref 1.030
_refine_ls_hydrogen_treatment constr
_refine_ls_matrix_type full
_refine_ls_number_parameters 523
_refine_ls_number_reflns 8977
_refine_ls_number_restraints 0
_refine_ls_restrained_S_all 1.030
_refine_ls_R_factor_all 0.0395
_refine_ls_R_factor_gt 0.0371
_refine_ls_shift/su_max 0.001
_refine_ls_shift/su_mean 0.000
_refine_ls_structure_factor_coef Fsqd
_refine_ls_weighting_details 'w=1/[\s^2^(Fo^2^)+(0.0756P)^2^+1.2230P] where P=(Fo^2^+2Fc^2^)/3'
_refine_ls_weighting_scheme calc
_refine_ls_wR_factor_gt 0.1034
_refine_ls_wR_factor_ref 0.1059
_reflns_Friedel_coverage 0.000
_reflns_number_gt 8358
_reflns_number_total 8977
_reflns_threshold_expression 'I > 2\s(I)'
_cod_data_source_file c5dt02450a2.cif
_cod_data_source_block 5d
_cod_depositor_comments 'Adding full bibliography for 7035981--7035984.cif.'
_cod_database_code 7035984
_shelx_space_group_comment
;
The symmetry employed for this shelxl refinement is uniquely defined
by the following loop, which should always be used as a source of
symmetry information in preference to the above space-group names.
They are only intended as comments.
;
_shelxl_version_number 2013-4

loop_
_space_group_symop_operation_xyz
'x, y, z'
'-x, y+1/2, -z+1/2'
'-x, -y, -z'
'x, -y-1/2, z-1/2'

loop_
_atom_site_label
_atom_site_type_symbol
_atom_site_fract_x
_atom_site_fract_y
_atom_site_fract_z
_atom_site_U_iso_or_equiv
_atom_site_adp_type
_atom_site_occupancy
_atom_site_site_symmetry_order
_atom_site_calc_flag
_atom_site_refinement_flags_posn
_atom_site_refinement_flags_adp
Pt1A Pt 0.93584(2) 0.08664(2) 0.34616(2) 0.03229(8) Uani 1 1 d . .
Cl1A Cl 0.80164(13) 0.15333(9) 0.40386(6) 0.0518(3) Uani 1 1 d . .
N1A N 0.9323(5) 0.0008(2) 0.4106(2) 0.0483(12) Uani 1 1 d . .
C2A C 0.8517(7) -0.0096(4) 0.4520(3) 0.0601(18) Uani 1 1 d . .
H2A H 0.7971 0.0253 0.4570 0.072 Uiso 1 1 calc R U
C3A C 0.8485(10) -0.0725(5) 0.4880(4) 0.083(3) Uani 1 1 d . .
H3A H 0.7918 -0.0797 0.5164 0.100 Uiso 1 1 calc R U
C4A C 0.9296(12) -0.1230(4) 0.4809(4) 0.091(4) Uani 1 1 d . .
H4A H 0.9293 -0.1644 0.5054 0.109 Uiso 1 1 calc R U
C5A C 1.0121(10) -0.1132(4) 0.4376(4) 0.080(3) Uani 1 1 d . .
H5A H 1.0667 -0.1479 0.4320 0.096 Uiso 1 1 calc R U
C6A C 1.0119(7) -0.0495(3) 0.4022(3) 0.0566(18) Uani 1 1 d . .
C7A C 1.0959(6) -0.0299(3) 0.3574(3) 0.0498(14) Uani 1 1 d . .
C8A C 1.1957(7) -0.0696(3) 0.3499(4) 0.070(2) Uani 1 1 d . .
H8A H 1.2070 -0.1125 0.3719 0.084 Uiso 1 1 calc R U
C9A C 1.2764(7) -0.0459(4) 0.3106(5) 0.080(3) Uani 1 1 d . .
H9A H 1.3416 -0.0731 0.3056 0.096 Uiso 1 1 calc R U
C10A C 1.2614(6) 0.0180(4) 0.2784(4) 0.068(2) Uani 1 1 d . .
H10A H 1.3171 0.0345 0.2525 0.082 Uiso 1 1 calc R U
C11A C 1.1615(5) 0.0579(3) 0.2848(3) 0.0497(13) Uani 1 1 d . .
H11A H 1.1528 0.1012 0.2633 0.060 Uiso 1 1 calc R U
C12A C 1.0750(5) 0.0348(3) 0.3223(3) 0.0420(11) Uani 1 1 d . .
P13A P 0.92308(9) 0.16890(5) 0.26675(5) 0.0259(2) Uani 1 1 d . .
C14A C 0.9692(4) 0.1474(3) 0.1854(2) 0.0316(8) Uani 1 1 d . .
C15A C 1.0039(5) 0.1984(3) 0.1424(3) 0.0411(11) Uani 1 1 d . .
H15A H 1.0097 0.2451 0.1563 0.049 Uiso 1 1 calc R U
C16A C 1.0296(6) 0.1809(4) 0.0800(3) 0.0575(15) Uani 1 1 d . .
H16A H 1.0520 0.2159 0.0518 0.069 Uiso 1 1 calc R U
C17A C 1.0227(6) 0.1118(4) 0.0585(3) 0.0575(15) Uani 1 1 d . .
H17A H 1.0410 0.1001 0.0163 0.069 Uiso 1 1 calc R U
C18A C 0.9880(5) 0.0600(4) 0.1005(3) 0.0538(14) Uani 1 1 d . .
H18A H 0.9817 0.0134 0.0863 0.065 Uiso 1 1 calc R U
C19A C 0.9627(4) 0.0778(3) 0.1635(3) 0.0400(10) Uani 1 1 d . .
H19A H 0.9410 0.0427 0.1917 0.048 Uiso 1 1 calc R U
C20A C 1.0008(4) 0.2490(2) 0.2940(2) 0.0289(8) Uani 1 1 d . .
C21A C 0.9760(4) 0.3150(3) 0.2655(2) 0.0355(9) Uani 1 1 d . .
H21A H 0.9176 0.3196 0.2306 0.043 Uiso 1 1 calc R U
C22A C 1.0391(5) 0.3741(3) 0.2894(3) 0.0438(12) Uani 1 1 d . .
H22A H 1.0230 0.4180 0.2700 0.053 Uiso 1 1 calc R U
C23A C 1.1259(6) 0.3677(3) 0.3422(3) 0.0505(14) Uani 1 1 d . .
H23A H 1.1682 0.4070 0.3578 0.061 Uiso 1 1 calc R U
C24A C 1.1488(5) 0.3023(3) 0.3712(3) 0.0496(13) Uani 1 1 d . .
H24A H 1.2053 0.2981 0.4071 0.060 Uiso 1 1 calc R U
C25A C 1.0879(5) 0.2429(3) 0.3469(3) 0.0406(11) Uani 1 1 d . .
H25A H 1.1053 0.1991 0.3659 0.049 Uiso 1 1 calc R U
C1 C 0.7736(3) 0.2003(2) 0.2475(2) 0.0279(8) Uani 1 1 d . .
H1A H 0.7768 0.2429 0.2212 0.033 Uiso 1 1 calc R U
H1B H 0.7462 0.2140 0.2892 0.033 Uiso 1 1 calc R U
Pt1B Pt 0.68678(2) 0.12739(2) 0.09710(2) 0.02601(7) Uani 1 1 d . .
Cl1B Cl 0.72469(14) 0.25151(6) 0.09327(6) 0.0470(3) Uani 1 1 d . .
N1B N 0.7274(4) 0.1125(2) 0.0004(2) 0.0354(8) Uani 1 1 d . .
C2B C 0.7675(5) 0.1626(3) -0.0382(3) 0.0470(12) Uani 1 1 d . .
H2B H 0.7720 0.2088 -0.0228 0.056 Uiso 1 1 calc R U
C3B C 0.8022(6) 0.1476(5) -0.1001(3) 0.0623(17) Uani 1 1 d . .
H3B H 0.8287 0.1832 -0.1262 0.075 Uiso 1 1 calc R U
C4B C 0.7966(7) 0.0803(4) -0.1214(4) 0.0667(19) Uani 1 1 d . .
H4B H 0.8205 0.0691 -0.1625 0.080 Uiso 1 1 calc R U
C5B C 0.7555(6) 0.0277(4) -0.0824(3) 0.0545(14) Uani 1 1 d . .
H5B H 0.7516 -0.0188 -0.0972 0.065 Uiso 1 1 calc R U
C6B C 0.7203(4) 0.0455(3) -0.0211(2) 0.0383(10) Uani 1 1 d . .
C7B C 0.6688(4) -0.0028(3) 0.0234(3) 0.0382(10) Uani 1 1 d . .
C8B C 0.6421(6) -0.0727(3) 0.0064(3) 0.0518(14) Uani 1 1 d . .
H8B H 0.6682 -0.0922 -0.0315 0.062 Uiso 1 1 calc R U
C9B C 0.5774(6) -0.1132(3) 0.0453(4) 0.0563(17) Uani 1 1 d . .
H9B H 0.5590 -0.1596 0.0335 0.068 Uiso 1 1 calc R U
C10B C 0.5399(6) -0.0838(3) 0.1025(4) 0.0557(17) Uani 1 1 d . .
H10B H 0.4943 -0.1102 0.1284 0.067 Uiso 1 1 calc R U
C11B C 0.5705(4) -0.0156(3) 0.1207(3) 0.0409(11) Uani 1 1 d . .
H11B H 0.5453 0.0029 0.1592 0.049 Uiso 1 1 calc R U
C12B C 0.6379(4) 0.0268(2) 0.0834(2) 0.0315(9) Uani 1 1 d . .
P13B P 0.66203(9) 0.14324(6) 0.20397(5) 0.0255(2) Uani 1 1 d . .
C14B C 0.5280(4) 0.1909(2) 0.2110(2) 0.0337(9) Uani 1 1 d . .
C15B C 0.4330(6) 0.1702(5) 0.1682(4) 0.081(3) Uani 1 1 d . .
H15B H 0.4414 0.1360 0.1362 0.097 Uiso 1 1 calc R U
C16B C 0.3262(6) 0.2001(6) 0.1728(5) 0.093(3) Uani 1 1 d . .
H16B H 0.2629 0.1853 0.1441 0.111 Uiso 1 1 calc R U
C17B C 0.3115(5) 0.2512(4) 0.2187(4) 0.070(2) Uani 1 1 d . .
H17B H 0.2393 0.2717 0.2207 0.084 Uiso 1 1 calc R U
C18B C 0.4011(6) 0.2710(4) 0.2602(5) 0.078(3) Uani 1 1 d . .
H18B H 0.3912 0.3054 0.2919 0.094 Uiso 1 1 calc R U
C19B C 0.5107(6) 0.2413(4) 0.2574(4) 0.069(2) Uani 1 1 d . .
H19B H 0.5724 0.2559 0.2874 0.083 Uiso 1 1 calc R U
C20B C 0.6515(4) 0.0673(3) 0.2581(2) 0.0312(9) Uani 1 1 d . .
C21B C 0.5738(5) 0.0661(3) 0.3061(3) 0.0440(11) Uani 1 1 d . .
H21B H 0.5263 0.1047 0.3114 0.053 Uiso 1 1 calc R U
C22B C 0.5683(6) 0.0071(4) 0.3454(3) 0.0570(15) Uani 1 1 d . .
H22B H 0.5164 0.0063 0.3773 0.068 Uiso 1 1 calc R U
C23B C 0.6367(6) -0.0498(3) 0.3386(3) 0.0565(15) Uani 1 1 d . .
H23B H 0.6309 -0.0893 0.3653 0.068 Uiso 1 1 calc R U
C24B C 0.7156(5) -0.0490(3) 0.2917(3) 0.0501(13) Uani 1 1 d . .
H24B H 0.7629 -0.0879 0.2870 0.060 Uiso 1 1 calc R U
C25B C 0.7235(4) 0.0095(3) 0.2522(2) 0.0361(9) Uani 1 1 d . .
H25B H 0.7773 0.0104 0.2214 0.043 Uiso 1 1 calc R U
C1S C 0.5248(11) 0.1690(7) 0.4758(6) 0.112(4) Uani 1 1 d . .
H1S1 H 0.5290 0.2064 0.5086 0.134 Uiso 1 1 calc R U
H1S2 H 0.5893 0.1749 0.4496 0.134 Uiso 1 1 calc R U
Cl1S Cl 0.5385(5) 0.0893(2) 0.5161(2) 0.1608(19) Uani 1 1 d . .
Cl2S Cl 0.3992(4) 0.1771(3) 0.4251(3) 0.1549(16) Uani 1 1 d . .

loop_
_atom_site_aniso_label
_atom_site_aniso_U_11
_atom_site_aniso_U_22
_atom_site_aniso_U_33
_atom_site_aniso_U_23
_atom_site_aniso_U_13
_atom_site_aniso_U_12
Pt1A 0.03281(12) 0.02815(12) 0.03323(12) 0.00620(6) -0.00868(8) -0.00299(6)
Cl1A 0.0565(8) 0.0611(8) 0.0386(6) 0.0037(5) 0.0089(5) 0.0047(6)
N1A 0.063(3) 0.038(2) 0.038(2) 0.0084(18) -0.021(2) -0.016(2)
C2A 0.078(4) 0.061(4) 0.037(3) 0.013(3) -0.012(3) -0.029(3)
C3A 0.133(8) 0.067(5) 0.042(3) 0.015(3) -0.025(4) -0.048(5)
C4A 0.169(11) 0.045(4) 0.051(4) 0.018(3) -0.030(5) -0.032(5)
C5A 0.138(8) 0.032(3) 0.059(4) 0.006(3) -0.041(5) -0.005(4)
C6A 0.084(4) 0.029(3) 0.047(3) 0.006(2) -0.038(3) -0.010(3)
C7A 0.061(3) 0.030(2) 0.051(3) -0.003(2) -0.029(3) 0.006(2)
C8A 0.072(5) 0.035(3) 0.092(5) -0.008(3) -0.040(4) 0.015(3)
C9A 0.056(4) 0.062(4) 0.114(7) -0.025(4) -0.029(4) 0.028(4)
C10A 0.036(3) 0.073(4) 0.089(5) -0.021(4) -0.017(3) 0.015(3)
C11A 0.031(2) 0.050(3) 0.064(4) -0.001(3) -0.013(2) 0.007(2)
C12A 0.040(2) 0.032(2) 0.048(3) -0.006(2) -0.021(2) 0.0049(19)
P13A 0.0221(4) 0.0250(5) 0.0291(5) 0.0014(4) -0.0037(3) 0.0003(4)
C14A 0.0252(19) 0.037(2) 0.032(2) 0.0001(18) 0.0004(16) 0.0052(17)
C15A 0.038(2) 0.045(3) 0.040(3) 0.005(2) 0.0019(19) 0.004(2)
C16A 0.057(3) 0.074(4) 0.043(3) 0.012(3) 0.014(3) 0.009(3)
C17A 0.050(3) 0.083(4) 0.041(3) -0.010(3) 0.008(2) 0.011(3)
C18A 0.049(3) 0.059(4) 0.054(3) -0.018(3) 0.007(3) 0.004(3)
C19A 0.031(2) 0.043(3) 0.047(3) -0.006(2) 0.008(2) 0.0018(19)
C20A 0.0237(18) 0.033(2) 0.030(2) 0.0025(16) -0.0005(15) -0.0025(15)
C21A 0.037(2) 0.034(2) 0.035(2) 0.0034(18) -0.0029(17) -0.0021(18)
C22A 0.045(3) 0.035(3) 0.051(3) 0.000(2) 0.001(2) -0.008(2)
C23A 0.049(3) 0.040(3) 0.061(4) -0.010(2) -0.001(3) -0.016(2)
C24A 0.045(3) 0.052(3) 0.047(3) 0.000(2) -0.015(2) -0.011(2)
C25A 0.039(2) 0.041(3) 0.039(2) 0.006(2) -0.0117(19) -0.004(2)
C1 0.0238(18) 0.0270(19) 0.031(2) -0.0007(16) -0.0047(14) 0.0020(15)
Pt1B 0.02566(11) 0.02548(11) 0.02584(11) -0.00073(6) -0.00213(7) -0.00166(6)
Cl1B 0.0711(8) 0.0285(5) 0.0398(6) 0.0032(4) -0.0013(5) -0.0075(5)
N1B 0.035(2) 0.041(2) 0.0294(18) -0.0015(16) 0.0019(15) 0.0040(17)
C2B 0.053(3) 0.054(3) 0.035(3) 0.002(2) 0.010(2) -0.007(2)
C3B 0.059(4) 0.083(5) 0.047(3) 0.009(3) 0.014(3) -0.005(3)
C4B 0.069(4) 0.086(5) 0.048(4) -0.016(3) 0.021(3) -0.003(4)
C5B 0.053(3) 0.063(4) 0.047(3) -0.019(3) 0.005(2) 0.009(3)
C6B 0.031(2) 0.047(3) 0.036(2) -0.007(2) -0.0045(17) 0.0090(19)
C7B 0.036(2) 0.033(2) 0.042(2) -0.0065(19) -0.0133(19) 0.0054(18)
C8B 0.059(3) 0.035(3) 0.057(3) -0.014(2) -0.013(3) 0.008(2)
C9B 0.065(4) 0.028(2) 0.068(4) -0.005(3) -0.028(3) -0.007(2)
C10B 0.050(3) 0.041(3) 0.068(4) 0.016(3) -0.031(3) -0.017(2)
C11B 0.038(2) 0.039(3) 0.042(3) 0.004(2) -0.015(2) -0.014(2)
C12B 0.0285(19) 0.027(2) 0.037(2) -0.0026(17) -0.0097(16) -0.0034(16)
P13B 0.0214(4) 0.0278(5) 0.0264(5) -0.0015(4) -0.0013(3) 0.0005(4)
C14B 0.0220(19) 0.037(2) 0.041(2) -0.0023(18) -0.0049(17) 0.0034(16)
C15B 0.035(3) 0.121(7) 0.081(5) -0.054(5) -0.018(3) 0.020(4)
C16B 0.029(3) 0.143(9) 0.100(6) -0.047(6) -0.022(3) 0.019(4)
C17B 0.032(3) 0.080(5) 0.098(6) -0.005(4) 0.005(3) 0.015(3)
C18B 0.048(4) 0.073(5) 0.111(6) -0.050(5) 0.000(4) 0.022(3)
C19B 0.038(3) 0.080(5) 0.086(5) -0.044(4) -0.011(3) 0.014(3)
C20B 0.030(2) 0.033(2) 0.030(2) 0.0030(17) -0.0018(16) -0.0062(17)
C21B 0.044(3) 0.049(3) 0.040(3) 0.002(2) 0.010(2) -0.005(2)
C22B 0.061(4) 0.066(4) 0.045(3) 0.011(3) 0.013(3) -0.015(3)
C23B 0.061(4) 0.051(3) 0.055(3) 0.019(3) -0.004(3) -0.015(3)
C24B 0.050(3) 0.034(3) 0.063(4) 0.009(2) -0.007(3) -0.003(2)
C25B 0.032(2) 0.038(2) 0.037(2) -0.0005(19) -0.0004(17) -0.0043(18)
C1S 0.102(8) 0.108(8) 0.116(9) 0.018(7) -0.028(7) -0.032(7)
Cl1S 0.219(5) 0.148(3) 0.117(3) 0.054(2) 0.024(3) -0.009(3)
Cl2S 0.111(3) 0.169(4) 0.177(4) 0.012(3) -0.016(3) 0.025(3)

loop_
_atom_type_symbol
_atom_type_description
_atom_type_scat_dispersion_real
_atom_type_scat_dispersion_imag
_atom_type_scat_source
C C 0.0181 0.0091 'International Tables Vol C Tables 4.2.6.8 and 6.1.1.4'
H H 0.0000 0.0000 'International Tables Vol C Tables 4.2.6.8 and 6.1.1.4'
N N 0.0311 0.0180 'International Tables Vol C Tables 4.2.6.8 and 6.1.1.4'
Pt Pt -4.5932 6.9264 'International Tables Vol C Tables 4.2.6.8 and 6.1.1.4'
Cl Cl 0.3639 0.7018 'International Tables Vol C Tables 4.2.6.8 and 6.1.1.4'
P P 0.2955 0.4335 'International Tables Vol C Tables 4.2.6.8 and 6.1.1.4'

loop_
_geom_angle_atom_site_label_1
_geom_angle_atom_site_label_2
_geom_angle_atom_site_label_3
_geom_angle
C12A Pt1A N1A 80.7(2)
C12A Pt1A P13A 99.35(17)
N1A Pt1A P13A 171.62(12)
C12A Pt1A Cl1A 163.94(14)
N1A Pt1A Cl1A 92.83(17)
P13A Pt1A Cl1A 89.18(4)
C2A N1A C6A 120.7(6)
C2A N1A Pt1A 124.7(5)
C6A N1A Pt1A 114.2(4)
N1A C2A C3A 120.7(9)
N1A C2A H2A 119.6
C3A C2A H2A 119.6
C4A C3A C2A 119.1(10)
C4A C3A H3A 120.4
C2A C3A H3A 120.4
C3A C4A C5A 120.6(7)
C3A C4A H4A 119.7
C5A C4A H4A 119.7
C4A C5A C6A 118.5(9)
C4A C5A H5A 120.8
C6A C5A H5A 120.8
N1A C6A C5A 120.3(8)
N1A C6A C7A 114.5(5)
C5A C6A C7A 125.1(8)
C8A C7A C12A 120.4(7)
C8A C7A C6A 123.4(6)
C12A C7A C6A 116.2(6)
C9A C8A C7A 120.9(7)
C9A C8A H8A 119.6
C7A C8A H8A 119.6
C8A C9A C10A 120.2(7)
C8A C9A H9A 119.9
C10A C9A H9A 119.9
C9A C10A C11A 119.6(8)
C9A C10A H10A 120.2
C11A C10A H10A 120.2
C12A C11A C10A 122.2(6)
C12A C11A H11A 118.9
C10A C11A H11A 118.9
C11A C12A C7A 116.6(5)
C11A C12A Pt1A 128.9(4)
C7A C12A Pt1A 113.7(5)
C20A P13A C14A 105.9(2)
C20A P13A C1 102.7(2)
C14A P13A C1 104.1(2)
C20A P13A Pt1A 111.86(14)
C14A P13A Pt1A 119.23(16)
C1 P13A Pt1A 111.52(15)
C15A C14A C19A 118.0(5)
C15A C14A P13A 122.8(4)
C19A C14A P13A 119.1(4)
C16A C15A C14A 121.1(6)
C16A C15A H15A 119.5
C14A C15A H15A 119.5
C15A C16A C17A 120.6(6)
C15A C16A H16A 119.7
C17A C16A H16A 119.7
C16A C17A C18A 119.4(6)
C16A C17A H17A 120.3
C18A C17A H17A 120.3
C19A C18A C17A 119.9(6)
C19A C18A H18A 120.1
C17A C18A H18A 120.1
C18A C19A C14A 121.1(5)
C18A C19A H19A 119.5
C14A C19A H19A 119.5
C21A C20A C25A 119.5(4)
C21A C20A P13A 123.3(3)
C25A C20A P13A 117.2(4)
C20A C21A C22A 120.0(5)
C20A C21A H21A 120.0
C22A C21A H21A 120.0
C23A C22A C21A 120.3(5)
C23A C22A H22A 119.9
C21A C22A H22A 119.9
C24A C23A C22A 119.6(5)
C24A C23A H23A 120.2
C22A C23A H23A 120.2
C23A C24A C25A 120.5(5)
C23A C24A H24A 119.7
C25A C24A H24A 119.7
C24A C25A C20A 120.2(5)
C24A C25A H25A 119.9
C20A C25A H25A 119.9
P13A C1 P13B 120.8(2)
P13A C1 H1A 107.1
P13B C1 H1A 107.1
P13A C1 H1B 107.1
P13B C1 H1B 107.1
H1A C1 H1B 106.8
C12B Pt1B N1B 80.23(19)
C12B Pt1B P13B 101.43(14)
N1B Pt1B P13B 174.32(12)
C12B Pt1B Cl1B 169.06(13)
N1B Pt1B Cl1B 92.38(13)
P13B Pt1B Cl1B 86.70(4)
C6B N1B C2B 119.6(5)
C6B N1B Pt1B 114.9(4)
C2B N1B Pt1B 125.4(4)
N1B C2B C3B 122.3(6)
N1B C2B H2B 118.9
C3B C2B H2B 118.9
C4B C3B C2B 118.3(7)
C4B C3B H3B 120.8
C2B C3B H3B 120.8
C3B C4B C5B 120.5(6)
C3B C4B H4B 119.7
C5B C4B H4B 119.7
C4B C5B C6B 119.0(6)
C4B C5B H5B 120.5
C6B C5B H5B 120.5
N1B C6B C5B 120.4(5)
N1B C6B C7B 114.2(4)
C5B C6B C7B 125.4(5)
C8B C7B C12B 121.1(5)
C8B C7B C6B 122.7(5)
C12B C7B C6B 116.0(4)
C9B C8B C7B 120.6(6)
C9B C8B H8B 119.7
C7B C8B H8B 119.7
C8B C9B C10B 119.3(5)
C8B C9B H9B 120.4
C10B C9B H9B 120.4
C11B C10B C9B 120.0(6)
C11B C10B H10B 120.0
C9B C10B H10B 120.0
C10B C11B C12B 122.5(6)
C10B C11B H11B 118.8
C12B C11B H11B 118.8
C11B C12B C7B 116.3(4)
C11B C12B Pt1B 129.8(4)
C7B C12B Pt1B 113.7(3)
C14B P13B C20B 103.5(2)
C14B P13B C1 103.6(2)
C20B P13B C1 105.4(2)
C14B P13B Pt1B 110.06(16)
C20B P13B Pt1B 120.02(16)
C1 P13B Pt1B 112.68(15)
C19B C14B C15B 117.5(5)
C19B C14B P13B 126.1(4)
C15B C14B P13B 116.2(4)
C16B C15B C14B 120.4(7)
C16B C15B H15B 119.8
C14B C15B H15B 119.8
C17B C16B C15B 121.1(7)
C17B C16B H16B 119.4
C15B C16B H16B 119.4
C18B C17B C16B 119.2(6)
C18B C17B H17B 120.4
C16B C17B H17B 120.4
C17B C18B C19B 121.3(6)
C17B C18B H18B 119.4
C19B C18B H18B 119.4
C14B C19B C18B 120.6(6)
C14B C19B H19B 119.7
C18B C19B H19B 119.7
C25B C20B C21B 119.2(5)
C25B C20B P13B 119.4(4)
C21B C20B P13B 121.4(4)
C22B C21B C20B 119.2(6)
C22B C21B H21B 120.4
C20B C21B H21B 120.4
C23B C22B C21B 121.5(6)
C23B C22B H22B 119.2
C21B C22B H22B 119.2
C22B C23B C24B 119.9(5)
C22B C23B H23B 120.1
C24B C23B H23B 120.1
C25B C24B C23B 119.7(6)
C25B C24B H24B 120.1
C23B C24B H24B 120.1
C24B C25B C20B 120.5(5)
C24B C25B H25B 119.8
C20B C25B H25B 119.8
Cl2S C1S Cl1S 113.3(7)
Cl2S C1S H1S1 108.9
Cl1S C1S H1S1 108.9
Cl2S C1S H1S2 108.9
Cl1S C1S H1S2 108.9
H1S1 C1S H1S2 107.7

loop_
_geom_bond_atom_site_label_1
_geom_bond_atom_site_label_2
_geom_bond_distance
Pt1A C12A 1.996(6)
Pt1A N1A 2.090(4)
Pt1A P13A 2.2333(10)
Pt1A Cl1A 2.4055(15)
N1A C2A 1.337(9)
N1A C6A 1.352(9)
C2A C3A 1.399(9)
C2A H2A 0.9300
C3A C4A 1.362(17)
C3A H3A 0.9300
C4A C5A 1.378(17)
C4A H4A 0.9300
C5A C6A 1.405(9)
C5A H5A 0.9300
C6A C7A 1.450(11)
C7A C8A 1.404(10)
C7A C12A 1.427(7)
C8A C9A 1.369(14)
C8A H8A 0.9300
C9A C10A 1.379(13)
C9A H9A 0.9300
C10A C11A 1.404(8)
C10A H10A 0.9300
C11A C12A 1.393(9)
C11A H11A 0.9300
P13A C20A 1.823(4)
P13A C14A 1.831(5)
P13A C1 1.838(4)
C14A C15A 1.388(7)
C14A C19A 1.393(7)
C15A C16A 1.371(8)
C15A H15A 0.9300
C16A C17A 1.379(11)
C16A H16A 0.9300
C17A C18A 1.387(10)
C17A H17A 0.9300
C18A C19A 1.379(8)
C18A H18A 0.9300
C19A H19A 0.9300
C20A C21A 1.394(7)
C20A C25A 1.397(6)
C21A C22A 1.397(7)
C21A H21A 0.9300
C22A C23A 1.394(9)
C22A H22A 0.9300
C23A C24A 1.385(9)
C23A H23A 0.9300
C24A C25A 1.391(8)
C24A H24A 0.9300
C25A H25A 0.9300
C1 P13B 1.839(4)
C1 H1A 0.9700
C1 H1B 0.9700
Pt1B C12B 2.001(4)
Pt1B N1B 2.081(4)
Pt1B P13B 2.2325(10)
Pt1B Cl1B 2.3976(12)
N1B C6B 1.343(7)
N1B C2B 1.344(7)
C2B C3B 1.387(8)
C2B H2B 0.9300
C3B C4B 1.346(12)
C3B H3B 0.9300
C4B C5B 1.389(11)
C4B H4B 0.9300
C5B C6B 1.390(7)
C5B H5B 0.9300
C6B C7B 1.456(8)
C7B C8B 1.398(8)
C7B C12B 1.419(7)
C8B C9B 1.379(11)
C8B H8B 0.9300
C9B C10B 1.397(11)
C9B H9B 0.9300
C10B C11B 1.383(8)
C10B H10B 0.9300
C11B C12B 1.399(7)
C11B H11B 0.9300
P13B C14B 1.820(5)
P13B C20B 1.823(5)
C14B C19B 1.371(8)
C14B C15B 1.384(7)
C15B C16B 1.377(9)
C15B H15B 0.9300
C16B C17B 1.365(12)
C16B H16B 0.9300
C17B C18B 1.321(10)
C17B H17B 0.9300
C18B C19B 1.400(9)
C18B H18B 0.9300
C19B H19B 0.9300
C20B C25B 1.392(7)
C20B C21B 1.394(7)
C21B C22B 1.378(9)
C21B H21B 0.9300
C22B C23B 1.357(10)
C22B H22B 0.9300
C23B C24B 1.389(10)
C23B H23B 0.9300
C24B C25B 1.376(8)
C24B H24B 0.9300
C25B H25B 0.9300
C1S Cl2S 1.698(12)
C1S Cl1S 1.716(12)
C1S H1S1 0.9700
C1S H1S2 0.9700

loop_
_geom_torsion_atom_site_label_1
_geom_torsion_atom_site_label_2
_geom_torsion_atom_site_label_3
_geom_torsion_atom_site_label_4
_geom_torsion
C6A N1A C2A C3A 0.5(8)
Pt1A N1A C2A C3A 172.8(4)
N1A C2A C3A C4A 0.7(10)
C2A C3A C4A C5A -1.6(11)
C3A C4A C5A C6A 1.2(11)
C2A N1A C6A C5A -0.8(8)
Pt1A N1A C6A C5A -173.8(4)
C2A N1A C6A C7A -178.1(5)
Pt1A N1A C6A C7A 8.9(5)
C4A C5A C6A N1A 0.0(10)
C4A C5A C6A C7A 177.0(6)
N1A C6A C7A C8A 169.8(5)
C5A C6A C7A C8A -7.4(9)
N1A C6A C7A C12A -7.6(7)
C5A C6A C7A C12A 175.2(5)
C12A C7A C8A C9A 2.2(9)
C6A C7A C8A C9A -175.1(6)
C7A C8A C9A C10A 0.8(11)
C8A C9A C10A C11A -1.5(11)
C9A C10A C11A C12A -0.9(10)
C10A C11A C12A C7A 3.7(8)
C10A C11A C12A Pt1A 172.7(5)
C8A C7A C12A C11A -4.3(8)
C6A C7A C12A C11A 173.2(5)
C8A C7A C12A Pt1A -175.0(4)
C6A C7A C12A Pt1A 2.5(6)
C20A P13A C14A C15A -29.1(4)
C1 P13A C14A C15A 78.8(4)
Pt1A P13A C14A C15A -156.2(3)
C20A P13A C14A C19A 155.1(4)
C1 P13A C14A C19A -97.0(4)
Pt1A P13A C14A C19A 28.0(4)
C19A C14A C15A C16A 0.8(8)
P13A C14A C15A C16A -175.1(4)
C14A C15A C16A C17A -0.6(9)
C15A C16A C17A C18A 0.7(10)
C16A C17A C18A C19A -1.1(10)
C17A C18A C19A C14A 1.3(9)
C15A C14A C19A C18A -1.1(8)
P13A C14A C19A C18A 174.9(4)
C14A P13A C20A C21A 71.4(4)
C1 P13A C20A C21A -37.4(4)
Pt1A P13A C20A C21A -157.2(4)
C14A P13A C20A C25A -109.6(4)
C1 P13A C20A C25A 141.6(4)
Pt1A P13A C20A C25A 21.8(4)
C25A C20A C21A C22A 0.7(8)
P13A C20A C21A C22A 179.6(4)
C20A C21A C22A C23A -0.7(9)
C21A C22A C23A C24A -0.5(10)
C22A C23A C24A C25A 1.7(10)
C23A C24A C25A C20A -1.7(10)
C21A C20A C25A C24A 0.5(8)
P13A C20A C25A C24A -178.5(5)
C20A P13A C1 P13B 169.5(3)
C14A P13A C1 P13B 59.2(3)
Pt1A P13A C1 P13B -70.6(3)
C6B N1B C2B C3B 0.0(9)
Pt1B N1B C2B C3B 174.3(5)
N1B C2B C3B C4B -0.8(11)
C2B C3B C4B C5B 0.9(12)
C3B C4B C5B C6B 0.0(11)
C2B N1B C6B C5B 0.9(8)
Pt1B N1B C6B C5B -174.0(4)
C2B N1B C6B C7B -176.3(5)
Pt1B N1B C6B C7B 8.8(5)
C4B C5B C6B N1B -0.9(9)
C4B C5B C6B C7B 176.0(6)
N1B C6B C7B C8B 172.7(5)
C5B C6B C7B C8B -4.3(8)
N1B C6B C7B C12B -2.3(6)
C5B C6B C7B C12B -179.3(5)
C12B C7B C8B C9B 4.9(8)
C6B C7B C8B C9B -169.8(5)
C7B C8B C9B C10B -0.8(9)
C8B C9B C10B C11B -1.9(9)
C9B C10B C11B C12B 0.6(8)
C10B C11B C12B C7B 3.2(7)
C10B C11B C12B Pt1B 176.9(4)
C8B C7B C12B C11B -5.9(7)
C6B C7B C12B C11B 169.2(4)
C8B C7B C12B Pt1B 179.4(4)
C6B C7B C12B Pt1B -5.6(5)
P13A C1 P13B C14B 169.7(3)
P13A C1 P13B C20B 61.3(3)
P13A C1 P13B Pt1B -71.4(3)
C20B P13B C14B C19B 88.3(7)
C1 P13B C14B C19B -21.5(7)
Pt1B P13B C14B C19B -142.3(6)
C20B P13B C14B C15B -86.6(6)
C1 P13B C14B C15B 163.5(6)
Pt1B P13B C14B C15B 42.8(7)
C19B C14B C15B C16B 0.4(15)
P13B C14B C15B C16B 175.8(9)
C14B C15B C16B C17B 0.9(18)
C15B C16B C17B C18B -1.4(18)
C16B C17B C18B C19B 0.7(16)
C15B C14B C19B C18B -1.0(13)
P13B C14B C19B C18B -175.9(7)
C17B C18B C19B C14B 0.5(16)
C14B P13B C20B C25B 163.2(4)
C1 P13B C20B C25B -88.3(4)
Pt1B P13B C20B C25B 40.2(4)
C14B P13B C20B C21B -17.6(5)
C1 P13B C20B C21B 90.9(4)
Pt1B P13B C20B C21B -140.6(4)
C25B C20B C21B C22B -1.5(8)
P13B C20B C21B C22B 179.4(5)
C20B C21B C22B C23B 0.0(10)
C21B C22B C23B C24B 0.8(10)
C22B C23B C24B C25B -0.2(10)
C23B C24B C25B C20B -1.2(8)
C21B C20B C25B C24B 2.0(7)
P13B C20B C25B C24B -178.8(4)
